data_2233994
loop_
_publ_author_name
'Yuan, Juan'
'Liu, Yan-Ju'

_publ_section_title
;
 4-Methoxy-<i>N</i>-methylbenzamide
;
_journal_coeditor_code SJ5190
_journal_issue 3
_journal_name_full 'Acta Crystallographica Section E'
_journal_page_first o647
_journal_paper_doi 10.1107/S1600536812004746
_journal_volume 68
_journal_year 2012
_chemical_formula_iupac 'C9 H11 N O2'
_chemical_formula_moiety 'C9 H11 N O2'
_chemical_formula_sum 'C9 H11 N O2'
_chemical_formula_weight 165.19
_chemical_name_systematic
;
4-Methoxy-<i>N</i>-methylbenzamide
;
_space_group_IT_number 14
_symmetry_cell_setting monoclinic
_symmetry_space_group_name_Hall '-P 2ybc'
_symmetry_space_group_name_H-M 'P 1 21/c 1'
_atom_sites_solution_hydrogens geom
_atom_sites_solution_primary direct
_atom_sites_solution_secondary difmap
_audit_creation_method SHELXL97
_cell_angle_alpha 90.00
_cell_angle_beta 99.83(3)
_cell_angle_gamma 90.00
_cell_formula_units_Z 4
_cell_length_a 8.7350(17)
_cell_length_b 9.2750(19)
_cell_length_c 10.719(2)
_cell_measurement_reflns_used 25
_cell_measurement_temperature 293(2)
_cell_measurement_theta_max 14
_cell_measurement_theta_min 10
_cell_volume 855.7(3)
_computing_cell_refinement 'CAD-4 Software (Enraf--Nonius, 1985)'
_computing_data_collection 'CAD-4 Software (Enraf--Nonius, 1985)'
_computing_data_reduction 'XCAD4 (Harms & Wocadlo, 1995)'
_computing_molecular_graphics 'SHELXTL (Sheldrick, 2008)'
_computing_publication_material 'SHELXTL (Sheldrick, 2008)'
_computing_structure_refinement 'SHELXL97 (Sheldrick, 2008)'
_computing_structure_solution 'SHELXS97 (Sheldrick, 2008)'
_diffrn_ambient_temperature 293(2)
_diffrn_measured_fraction_theta_full 1.000
_diffrn_measured_fraction_theta_max 1.000
_diffrn_measurement_device_type 'Enraf--Nonius CAD-4'
_diffrn_measurement_method \w/2\q
_diffrn_radiation_monochromator graphite
_diffrn_radiation_source 'fine-focus sealed tube'
_diffrn_radiation_type MoK\a
_diffrn_radiation_wavelength 0.71073
_diffrn_reflns_av_R_equivalents 0.0422
_diffrn_reflns_av_sigmaI/netI 0.0424
_diffrn_reflns_limit_h_max 10
_diffrn_reflns_limit_h_min 0
_diffrn_reflns_limit_k_max 11
_diffrn_reflns_limit_k_min -11
_diffrn_reflns_limit_l_max 12
_diffrn_reflns_limit_l_min -12
_diffrn_reflns_number 3239
_diffrn_reflns_theta_full 25.38
_diffrn_reflns_theta_max 25.38
_diffrn_reflns_theta_min 2.37
_diffrn_standards_decay_% 1
_diffrn_standards_interval_count 200
_diffrn_standards_interval_time 120
_diffrn_standards_number 3
_exptl_absorpt_coefficient_mu 0.091
_exptl_absorpt_correction_T_max 0.9909
_exptl_absorpt_correction_T_min 0.9732
_exptl_absorpt_correction_type psi-scan
_exptl_absorpt_process_details '(North <i>et al.</i>, 1968)'
_exptl_crystal_colour colourless
_exptl_crystal_density_diffrn 1.282
_exptl_crystal_density_method 'not measured'
_exptl_crystal_description block
_exptl_crystal_F_000 352
_exptl_crystal_size_max 0.30
_exptl_crystal_size_mid 0.20
_exptl_crystal_size_min 0.10
_refine_diff_density_max 0.184
_refine_diff_density_min -0.191
_refine_ls_extinction_coef 0.25(2)
_refine_ls_extinction_expression Fc^*^=kFc[1+0.001xFc^2^\l^3^/sin(2\q)]^-1/4^
_refine_ls_extinction_method 'SHELXL97 (Sheldrick, 2008)'
_refine_ls_goodness_of_fit_ref 1.003
_refine_ls_hydrogen_treatment constr
_refine_ls_matrix_type full
_refine_ls_number_parameters 110
_refine_ls_number_reflns 1573
_refine_ls_number_restraints 0
_refine_ls_restrained_S_all 1.003
_refine_ls_R_factor_all 0.0774
_refine_ls_R_factor_gt 0.0523
_refine_ls_shift/su_max 0.000
_refine_ls_shift/su_mean 0.000
_refine_ls_structure_factor_coef Fsqd
_refine_ls_weighting_details 'calc w = 1/[\s^2^(Fo^2^)+(0.1000P)^2^+0.0950P] where P=(Fo^2^+2Fc^2^)/3'
_refine_ls_weighting_scheme calc
_refine_ls_wR_factor_gt 0.1475
_refine_ls_wR_factor_ref 0.1690
_reflns_number_gt 1088
_reflns_number_total 1573
_reflns_threshold_expression I>2\s(I)
_cod_data_source_file sj5190.cif
_cod_data_source_block I
_cod_original_sg_symbol_H-M 'P 21/c'
_cod_database_code 2233994
_cod_database_fobs_code 2233994

loop_
_symmetry_equiv_pos_as_xyz
'x, y, z'
'-x, y+1/2, -z+1/2'
'-x, -y, -z'
'x, -y-1/2, z-1/2'

loop_
_atom_site_type_symbol
_atom_site_label
_atom_site_fract_x
_atom_site_fract_y
_atom_site_fract_z
_atom_site_U_iso_or_equiv
_atom_site_adp_type
_atom_site_calc_flag
_atom_site_refinement_flags
_atom_site_occupancy
_atom_site_symmetry_multiplicity
N N -0.0727(2) 0.35158(19) 0.24974(17) 0.0581(6) Uani d . 1 1
H H0A -0.0375 0.4382 0.2598 0.070 Uiso calc R 1 1
O O1 0.4704(2) 0.42231(19) 0.72531(15) 0.0746(6) Uani d . 1 1
C C1 0.1914(3) 0.4288(2) 0.4363(2) 0.0641(7) Uani d . 1 1
H H1A 0.1610 0.4937 0.3706 0.077 Uiso calc R 1 1
O O2 -0.0596(2) 0.12586(17) 0.32506(15) 0.0701(6) Uani d . 1 1
C C2 0.3083(3) 0.4659(2) 0.5335(2) 0.0701(8) Uani d . 1 1
H H2A 0.3569 0.5550 0.5321 0.084 Uiso calc R 1 1
C C3 0.3548(3) 0.3727(2) 0.63338(19) 0.0544(6) Uani d . 1 1
C C4 0.2849(3) 0.2390(3) 0.63200(19) 0.0564(6) Uani d . 1 1
H H4A 0.3161 0.1740 0.6975 0.068 Uiso calc R 1 1
C C5 0.1686(3) 0.2022(2) 0.5331(2) 0.0532(6) Uani d . 1 1
H H5A 0.1229 0.1116 0.5328 0.064 Uiso calc R 1 1
C C6 0.1180(2) 0.2963(2) 0.43448(19) 0.0474(6) Uani d . 1 1
C C7 0.5133(3) 0.3375(3) 0.8361(2) 0.0813(9) Uani d . 1 1
H H7A 0.5957 0.3847 0.8921 0.122 Uiso calc R 1 1
H H7B 0.5481 0.2445 0.8131 0.122 Uiso calc R 1 1
H H7C 0.4253 0.3260 0.8779 0.122 Uiso calc R 1 1
C C8 -0.0109(2) 0.2511(2) 0.33215(18) 0.0497(6) Uani d . 1 1
C C9 -0.1962(3) 0.3222(3) 0.1440(2) 0.0700(8) Uani d . 1 1
H H9A -0.2229 0.4094 0.0970 0.105 Uiso calc R 1 1
H H9B -0.2857 0.2867 0.1753 0.105 Uiso calc R 1 1
H H9C -0.1618 0.2512 0.0898 0.105 Uiso calc R 1 1

loop_
_atom_site_aniso_label
_atom_site_aniso_U_11
_atom_site_aniso_U_22
_atom_site_aniso_U_33
_atom_site_aniso_U_12
_atom_site_aniso_U_13
_atom_site_aniso_U_23
N 0.0653(12) 0.0475(10) 0.0548(11) -0.0002(9) -0.0089(9) -0.0047(8)
O1 0.0820(12) 0.0739(11) 0.0562(10) -0.0104(9) -0.0210(9) 0.0078(8)
C1 0.0857(17) 0.0445(12) 0.0520(13) -0.0056(12) -0.0170(12) 0.0065(10)
O2 0.0913(13) 0.0485(9) 0.0628(10) -0.0150(8) -0.0085(9) -0.0023(7)
C2 0.0898(18) 0.0466(12) 0.0629(14) -0.0129(12) -0.0185(13) 0.0059(10)
C3 0.0585(13) 0.0559(13) 0.0445(11) 0.0014(10) -0.0034(10) -0.0015(10)
C4 0.0685(14) 0.0558(13) 0.0429(11) 0.0057(11) 0.0045(10) 0.0115(10)
C5 0.0644(14) 0.0459(11) 0.0483(12) -0.0041(10) 0.0065(10) 0.0011(9)
C6 0.0575(12) 0.0411(11) 0.0427(11) 0.0032(9) 0.0058(9) -0.0017(8)
C7 0.0776(17) 0.106(2) 0.0522(14) -0.0006(16) -0.0108(13) 0.0132(14)
C8 0.0593(13) 0.0460(12) 0.0427(11) 0.0008(10) 0.0058(9) -0.0059(9)
C9 0.0688(15) 0.0703(16) 0.0630(16) -0.0017(12) -0.0117(13) -0.0018(12)

loop_
_atom_type_symbol
_atom_type_description
_atom_type_scat_dispersion_real
_atom_type_scat_dispersion_imag
_atom_type_scat_source
C C 0.0033 0.0016 'International Tables Vol C Tables 4.2.6.8 and 6.1.1.4'
H H 0.0000 0.0000 'International Tables Vol C Tables 4.2.6.8 and 6.1.1.4'
N N 0.0061 0.0033 'International Tables Vol C Tables 4.2.6.8 and 6.1.1.4'
O O 0.0106 0.0060 'International Tables Vol C Tables 4.2.6.8 and 6.1.1.4'

loop_
_geom_angle_atom_site_label_1
_geom_angle_atom_site_label_2
_geom_angle_atom_site_label_3
_geom_angle
C8 N C9 123.30(19)
C8 N H0A 118.3
C9 N H0A 118.3
C3 O1 C7 118.3(2)
C2 C1 C6 121.1(2)
C2 C1 H1A 119.5
C6 C1 H1A 119.5
C1 C2 C3 120.9(2)
C1 C2 H2A 119.6
C3 C2 H2A 119.6
O1 C3 C4 125.57(19)
O1 C3 C2 115.6(2)
C4 C3 C2 118.86(19)
C5 C4 C3 119.8(2)
C5 C4 H4A 120.1
C3 C4 H4A 120.1
C4 C5 C6 121.9(2)
C4 C5 H5A 119.1
C6 C5 H5A 119.1
C5 C6 C1 117.52(19)
C5 C6 C8 119.12(19)
C1 C6 C8 123.36(19)
O1 C7 H7A 109.5
O1 C7 H7B 109.5
H7A C7 H7B 109.5
O1 C7 H7C 109.5
H7A C7 H7C 109.5
H7B C7 H7C 109.5
O2 C8 N 121.38(19)
O2 C8 C6 121.26(19)
N C8 C6 117.36(18)
N C9 H9A 109.5
N C9 H9B 109.5
H9A C9 H9B 109.5
N C9 H9C 109.5
H9A C9 H9C 109.5
H9B C9 H9C 109.5

loop_
_geom_bond_atom_site_label_1
_geom_bond_atom_site_label_2
_geom_bond_distance
N C8 1.333(3)
N C9 1.451(3)
N H0A 0.8600
O1 C3 1.365(3)
O1 C7 1.420(3)
C1 C2 1.372(3)
C1 C6 1.385(3)
C1 H1A 0.9300
O2 C8 1.235(3)
C2 C3 1.383(3)
C2 H2A 0.9300
C3 C4 1.381(3)
C4 C5 1.380(3)
C4 H4A 0.9300
C5 C6 1.384(3)
C5 H5A 0.9300
C6 C8 1.492(3)
C7 H7A 0.9600
C7 H7B 0.9600
C7 H7C 0.9600
C9 H9A 0.9600
C9 H9B 0.9600
C9 H9C 0.9600

loop_
_geom_hbond_atom_site_label_D
_geom_hbond_atom_site_label_H
_geom_hbond_atom_site_label_A
_geom_hbond_site_symmetry_A
_geom_hbond_distance_DH
_geom_hbond_distance_HA
_geom_hbond_distance_DA
_geom_hbond_angle_DHA
N H0A O2 2_555 0.86 2.20 2.961(2) 147
C1 H1A O2 2_555 0.93 2.46 3.378(3) 169
C7 H7C Cg1 4_555 0.96 2.94 3.816(3) 153

loop_
_geom_torsion_atom_site_label_1
_geom_torsion_atom_site_label_2
_geom_torsion_atom_site_label_3
_geom_torsion_atom_site_label_4
_geom_torsion
C6 C1 C2 C3 -0.9(4)
C7 O1 C3 C4 -6.9(4)
C7 O1 C3 C2 174.2(2)
C1 C2 C3 O1 -179.0(2)
C1 C2 C3 C4 2.0(4)
O1 C3 C4 C5 179.8(2)
C2 C3 C4 C5 -1.4(3)
C3 C4 C5 C6 -0.5(3)
C4 C5 C6 C1 1.7(3)
C4 C5 C6 C8 -178.5(2)
C2 C1 C6 C5 -1.0(4)
C2 C1 C6 C8 179.2(2)
C9 N C8 O2 -2.2(3)
C9 N C8 C6 178.6(2)
C5 C6 C8 O2 -9.3(3)
C1 C6 C8 O2 170.5(2)
C5 C6 C8 N 169.8(2)
C1 C6 C8 N -10.4(3)

loop_
_cod_related_entry_id
_cod_related_entry_database
_cod_related_entry_code
1 ChemSpider 306924
